data_2105818
loop_
_publ_author_name
'Chan, E. J.'
'Gao, Q.'
'Dabros, M.'

_publ_section_title
;
 Understanding the structure details when drying hydrate crystals of
 pharmaceuticals -- interpretations from diffuse scattering and
 inter-modulation satellites of a partially dehydrated crystal
;
_journal_coeditor_code WF5109
_journal_issue 3
_journal_name_full 'Acta Crystallographica Section B'
_journal_page_first 555
_journal_page_last 567
_journal_paper_doi 10.1107/S2052520614005125
_journal_volume 70
_journal_year 2014
_chemical_formula_moiety 'C28 H29 F2 N6 O3 1+,0.5(O4 S1 2-),1.5(H2 O1)'
_chemical_formula_sum 'C28 H32 F2 N6 O6.5 S0.5'
_chemical_formula_weight 610.63
_chemical_name_systematic
;
 BMS-927711-0.5H2SO4 H1.5-1 sesquihydrate CGRP
;
_space_group_IT_number 18
_symmetry_cell_setting orthorhombic
_symmetry_space_group_name_Hall 'P 2 2ab'
_symmetry_space_group_name_H-M 'P 21 21 2'
_atom_sites_solution_hydrogens geom
_atom_sites_solution_primary direct
_atom_sites_solution_secondary difmap
_audit_creation_method SHELXL-97
_cell_angle_alpha 90.00
_cell_angle_beta 90.00
_cell_angle_gamma 90.00
_cell_formula_units_Z 4
_cell_length_a 10.9169(9)
_cell_length_b 33.039(3)
_cell_length_c 7.9038(6)
_cell_measurement_reflns_used 7294
_cell_measurement_temperature 296(2)
_cell_measurement_theta_max 53.95
_cell_measurement_theta_min 2.67
_cell_volume 2850.8(4)
_computing_cell_refinement 'Bruker SAINT'
_computing_data_collection 'Bruker APEX2'
_computing_data_reduction 'Bruker SAINT'
_computing_molecular_graphics 'Bruker SHELXTL'
_computing_publication_material 'Bruker SHELXTL'
_computing_structure_refinement 'SHELXL-97 (Sheldrick, 2008)'
_computing_structure_solution 'SHELXS-97 (Sheldrick, 2008)'
_diffrn_ambient_temperature 296(2)
_diffrn_measured_fraction_theta_full 0.980
_diffrn_measured_fraction_theta_max 0.980
_diffrn_measurement_device_type 'Bruker APEX-II CCD'
_diffrn_measurement_method '\f and \w scans'
_diffrn_radiation_monochromator graphite
_diffrn_radiation_source 'fine-focus sealed tube'
_diffrn_radiation_type CuK\a
_diffrn_radiation_wavelength 1.54178
_diffrn_reflns_av_R_equivalents 0.0354
_diffrn_reflns_av_sigmaI/netI 0.0261
_diffrn_reflns_limit_h_max 11
_diffrn_reflns_limit_h_min -11
_diffrn_reflns_limit_k_max 34
_diffrn_reflns_limit_k_min -35
_diffrn_reflns_limit_l_max 8
_diffrn_reflns_limit_l_min -8
_diffrn_reflns_number 18471
_diffrn_reflns_theta_full 55.05
_diffrn_reflns_theta_max 55.05
_diffrn_reflns_theta_min 2.67
_exptl_absorpt_coefficient_mu 1.267
_exptl_absorpt_correction_T_max 0.796
_exptl_absorpt_correction_T_min 0.755
_exptl_absorpt_correction_type multi-scan
_exptl_absorpt_process_details
;
SADABS (Sheldrick, 1996)
;
_exptl_crystal_colour colorless
_exptl_crystal_density_diffrn 1.423
_exptl_crystal_density_method 'not measured'
_exptl_crystal_description prism
_exptl_crystal_F_000 1280
_exptl_crystal_size_max 0.26
_exptl_crystal_size_mid 0.22
_exptl_crystal_size_min 0.18
_refine_diff_density_max 0.388
_refine_diff_density_min -0.183
_refine_ls_abs_structure_details 'Flack H D (1983), Acta Cryst. A39, 876-881'
_refine_ls_abs_structure_Flack 0.01(3)
_refine_ls_extinction_method none
_refine_ls_goodness_of_fit_ref 1.042
_refine_ls_hydrogen_treatment mixed
_refine_ls_matrix_type full
_refine_ls_number_parameters 399
_refine_ls_number_reflns 3509
_refine_ls_number_restraints 5
_refine_ls_restrained_S_all 1.051
_refine_ls_R_factor_all 0.0417
_refine_ls_R_factor_gt 0.0376
_refine_ls_shift/su_max 0.000
_refine_ls_shift/su_mean 0.000
_refine_ls_structure_factor_coef Fsqd
_refine_ls_weighting_details 'calc w=1/[\s^2^(Fo^2^)+(0.0560P)^2^+1.0338P] where P=(Fo^2^+2Fc^2^)/3'
_refine_ls_weighting_scheme calc
_refine_ls_wR_factor_gt 0.0975
_refine_ls_wR_factor_ref 0.1000
_reflns_number_gt 3235
_reflns_number_total 3509
_reflns_threshold_expression >2sigma(I)
_cod_data_source_file wf5109sup1.cif
_cod_data_source_block I
_cod_depositor_comments 'Adding full bibliography for 2105818.cif.'
_cod_original_sg_symbol_Hall P_2_2ab
_cod_original_sg_symbol_H-M 'P2(1)2(1)2 '
_cod_database_code 2105818

loop_
_symmetry_equiv_pos_as_xyz
'x, y, z'
'-x, -y, z'
'-x+1/2, y+1/2, -z'
'x+1/2, -y+1/2, -z'

loop_
_atom_site_type_symbol
_atom_site_label
_atom_site_fract_x
_atom_site_fract_y
_atom_site_fract_z
_atom_site_U_iso_or_equiv
_atom_site_adp_type
_atom_site_calc_flag
_atom_site_refinement_flags
_atom_site_occupancy
_atom_site_symmetry_multiplicity
C C1 0.7702(3) 0.86785(9) 0.5047(4) 0.0448(8) Uani d . 1 1
C C2 0.7665(3) 0.83757(9) 0.6299(4) 0.0433(8) Uani d . 1 1
C C3 0.9272(3) 0.87905(9) 0.6797(4) 0.0435(8) Uani d . 1 1
C C4 0.6025(4) 0.84318(13) 0.3770(5) 0.0699(11) Uani d . 1 1
H H4 0.5448 0.8444 0.2906 0.084 Uiso calc R 1 1
C C5 0.5920(4) 0.81282(13) 0.4927(5) 0.0684(11) Uani d . 1 1
H H5 0.5274 0.7946 0.4840 0.082 Uiso calc R 1 1
C C6 0.6764(3) 0.80866(11) 0.6238(5) 0.0577(9) Uani d . 1 1
H H6 0.6720 0.7877 0.7021 0.069 Uiso calc R 1 1
C C7 0.9084(3) 0.82233(9) 0.8839(4) 0.0456(8) Uani d . 1 1
H H7 0.9727 0.8389 0.9355 0.055 Uiso calc R 1 1
C C8 0.9695(3) 0.78267(10) 0.8327(5) 0.0537(9) Uani d . 1 1
H H8A 0.9099 0.7650 0.7791 0.064 Uiso calc R 1 1
H H8B 1.0345 0.7880 0.7520 0.064 Uiso calc R 1 1
C C9 1.0218(3) 0.76215(11) 0.9881(5) 0.0632(10) Uani d . 1 1
H H9A 1.0543 0.7359 0.9569 0.076 Uiso calc R 1 1
H H9B 1.0887 0.7783 1.0327 0.076 Uiso calc R 1 1
C C10 0.8686(4) 0.79452(10) 1.1700(4) 0.0581(9) Uani d . 1 1
H H10A 0.9281 0.8121 1.2238 0.070 Uiso calc R 1 1
H H10B 0.8047 0.7886 1.2517 0.070 Uiso calc R 1 1
C C11 0.8134(3) 0.81586(10) 1.0190(4) 0.0527(9) Uani d . 1 1
H H11A 0.7467 0.7998 0.9738 0.063 Uiso calc R 1 1
H H11B 0.7803 0.8418 1.0541 0.063 Uiso calc R 1 1
C C12 0.8697(3) 0.72181(9) 1.1470(4) 0.0446(8) Uani d . 1 1
C C13 0.7480(3) 0.68155(12) 0.6484(5) 0.0633(10) Uani d . 1 1
H H13 0.7567 0.7029 0.5727 0.076 Uiso calc R 1 1
C C14 0.6737(4) 0.64982(12) 0.6034(5) 0.0665(10) Uani d . 1 1
H H14 0.6353 0.6493 0.4984 0.080 Uiso calc R 1 1
C C15 0.6572(3) 0.61860(11) 0.7183(5) 0.0560(9) Uani d . 1 1
H H15 0.6064 0.5969 0.6916 0.067 Uiso calc R 1 1
C C16 0.7163(3) 0.61982(9) 0.8726(4) 0.0450(8) Uani d . 1 1
C C17 0.7940(3) 0.65271(9) 0.9039(4) 0.0465(8) Uani d . 1 1
C C18 0.7080(3) 0.58701(9) 1.0058(4) 0.0466(8) Uani d . 1 1
H H18 0.7040 0.6002 1.1167 0.056 Uiso calc R 1 1
C C19 0.8201(3) 0.55907(9) 1.0055(4) 0.0482(8) Uani d . 1 1
H H19 0.8075 0.5406 0.9102 0.058 Uiso calc R 1 1
C C20 0.9403(3) 0.58149(10) 0.9660(5) 0.0539(9) Uani d . 1 1
H H20A 1.0071 0.5626 0.9831 0.065 Uiso calc R 1 1
H H20B 0.9395 0.5884 0.8467 0.065 Uiso calc R 1 1
C C21 0.9708(3) 0.62003(10) 1.0646(5) 0.0544(9) Uani d . 1 1
H H21A 1.0450 0.6316 1.0175 0.065 Uiso calc R 1 1
H H21B 0.9882 0.6126 1.1809 0.065 Uiso calc R 1 1
C C22 0.8709(3) 0.65265(9) 1.0646(4) 0.0467(8) Uani d . 1 1
H H22 0.8173 0.6486 1.1626 0.056 Uiso calc R 1 1
C C23 0.8230(3) 0.53227(10) 1.1619(4) 0.0488(8) Uani d D 1 1
C C24 0.8222(3) 0.49037(11) 1.1444(5) 0.0642(10) Uani d D 1 1
H H24 0.8191 0.4792 1.0344 0.077 Uiso d R 1 1
C C25 0.8278(3) 0.46539(15) 1.2797(7) 0.0846(14) Uani d D 1 1
H H25 0.8243 0.4381 1.2622 0.101 Uiso d R 1 1
C C26 0.8326(4) 0.47904(17) 1.4381(7) 0.0884(14) Uani d D 1 1
H H26 0.8303 0.4613 1.5296 0.106 Uiso calc R 1 1
C C27 0.8409(4) 0.51975(18) 1.4617(6) 0.0867(14) Uani d . 1 1
C C28 0.8331(4) 0.54614(13) 1.3244(5) 0.0716(12) Uani d . 1 1
N N1 0.8644(2) 0.84509(7) 0.7370(3) 0.0446(6) Uani d . 1 1
N N2 0.8677(2) 0.89196(7) 0.5375(3) 0.0476(7) Uani d . 1 1
H H2 0.8891 0.9125 0.4774 0.057 Uiso calc R 1 1
N N3 0.6912(3) 0.87166(9) 0.3793(4) 0.0600(8) Uani d . 1 1
N N4 0.9279(3) 0.75706(8) 1.1190(4) 0.0532(7) Uani d . 1 1
N N5 0.8091(3) 0.68348(8) 0.7965(4) 0.0543(7) Uani d . 1 1
N N6 0.5959(2) 0.56172(8) 0.9862(4) 0.0534(7) Uani d . 1 1
H H6A 0.6054 0.5449 0.8992 0.080 Uiso calc R 1 1
H H6B 0.5316 0.5777 0.9675 0.080 Uiso calc R 1 1
H H6C 0.5836 0.5475 1.0803 0.080 Uiso calc R 1 1
O O1 1.0190(2) 0.89331(7) 0.7438(3) 0.0618(6) Uani d . 1 1
O O2 0.7746(2) 0.71789(7) 1.2241(3) 0.0616(6) Uani d . 1 1
O O3 0.9356(2) 0.69038(6) 1.0833(3) 0.0509(6) Uani d . 1 1
O O4 0.3908(2) 0.49846(8) 0.7592(3) 0.0659(7) Uani d . 1 1
O O5 0.4930(3) 0.53644(7) 0.5467(3) 0.0749(8) Uani d . 1 1
S S1 0.5000 0.5000 0.64941(14) 0.0455(3) Uani d S 1 2
O O1S 0.5000 0.5000 0.2134(5) 0.0820(11) Uani d S 1 2
H H1SA 0.4864 0.5219 0.2659 0.123 Uiso d R 1 1
O O2S 0.3401(3) 0.57842(8) 0.8737(4) 0.0800(8) Uani d . 1 1
H H2SA 0.3380 0.5533 0.8525 0.120 Uiso d R 1 1
H H2SB 0.2905 0.5909 0.8107 0.120 Uiso d R 1 1
F F1 0.8437(3) 0.58440(8) 1.3581(3) 0.0868(11) Uani d P 0.817(5) 1
F F2 0.8604(4) 0.53426(12) 1.6124(4) 0.1079(13) Uani d P 0.817(5) 1
F F1A 0.8206(8) 0.4781(5) 0.9853(10) 0.114(6) Uiso d PD 0.183(5) 1
F F2A 0.8316(9) 0.4256(2) 1.266(3) 0.159(8) Uiso d PD 0.183(5) 1

loop_
_atom_site_aniso_label
_atom_site_aniso_U_11
_atom_site_aniso_U_22
_atom_site_aniso_U_33
_atom_site_aniso_U_12
_atom_site_aniso_U_13
_atom_site_aniso_U_23
C1 0.045(2) 0.0464(18) 0.0433(19) 0.0033(15) 0.0001(18) -0.0055(15)
C2 0.0402(19) 0.0449(17) 0.0449(18) -0.0008(15) -0.0003(17) -0.0031(16)
C3 0.046(2) 0.0419(18) 0.042(2) -0.0034(16) -0.0003(17) -0.0005(15)
C4 0.054(2) 0.093(3) 0.063(3) -0.010(2) -0.020(2) 0.004(2)
C5 0.052(2) 0.083(3) 0.070(3) -0.024(2) -0.008(2) -0.003(2)
C6 0.056(2) 0.064(2) 0.053(2) -0.0154(18) -0.005(2) 0.0046(17)
C7 0.0461(19) 0.0446(17) 0.046(2) -0.0073(14) -0.0118(17) 0.0078(15)
C8 0.050(2) 0.054(2) 0.057(2) -0.0021(16) 0.0121(18) 0.0117(17)
C9 0.048(2) 0.057(2) 0.084(3) -0.0025(17) 0.005(2) 0.020(2)
C10 0.075(2) 0.0475(19) 0.052(2) -0.0057(19) -0.004(2) 0.0002(16)
C11 0.064(2) 0.0449(18) 0.049(2) 0.0024(16) 0.0021(19) -0.0034(15)
C12 0.046(2) 0.051(2) 0.0369(18) -0.0023(17) -0.0115(18) 0.0056(16)
C13 0.060(2) 0.067(2) 0.062(3) 0.0022(19) 0.001(2) 0.010(2)
C14 0.063(2) 0.076(3) 0.060(2) 0.003(2) -0.013(2) 0.001(2)
C15 0.049(2) 0.058(2) 0.061(2) -0.0013(17) -0.0095(19) -0.0097(19)
C16 0.0386(17) 0.0463(17) 0.050(2) 0.0023(15) 0.0017(17) -0.0073(16)
C17 0.0385(18) 0.0491(19) 0.052(2) -0.0004(15) 0.0042(17) -0.0041(16)
C18 0.0412(18) 0.0478(17) 0.051(2) -0.0102(15) 0.0080(17) -0.0130(15)
C19 0.051(2) 0.0475(18) 0.0460(19) 0.0009(15) 0.0094(17) -0.0116(15)
C20 0.0462(19) 0.057(2) 0.059(2) 0.0048(16) 0.0067(18) 0.0009(18)
C21 0.0451(19) 0.0560(19) 0.062(2) -0.0024(16) 0.0018(17) 0.0081(17)
C22 0.0437(18) 0.0449(18) 0.052(2) -0.0085(15) -0.0006(17) -0.0011(15)
C23 0.0395(18) 0.058(2) 0.049(2) -0.0014(15) 0.0070(17) -0.0001(17)
C24 0.060(2) 0.064(2) 0.068(2) 0.0067(18) 0.006(2) 0.018(2)
C25 0.079(3) 0.081(3) 0.094(4) 0.014(2) 0.035(3) 0.014(3)
C26 0.079(3) 0.098(4) 0.089(4) -0.002(3) 0.014(3) 0.031(3)
C27 0.084(3) 0.133(4) 0.044(3) -0.037(3) 0.004(2) -0.002(3)
C28 0.085(3) 0.081(3) 0.049(2) -0.028(2) 0.014(2) -0.009(2)
N1 0.0444(15) 0.0418(14) 0.0474(16) -0.0098(12) -0.0088(15) 0.0067(12)
N2 0.0526(16) 0.0432(14) 0.0469(16) -0.0066(13) -0.0029(15) 0.0051(12)
N3 0.0532(18) 0.074(2) 0.0528(18) -0.0002(16) -0.0116(17) 0.0042(15)
N4 0.0537(16) 0.0484(16) 0.0575(18) -0.0059(13) -0.0013(16) 0.0124(14)
N5 0.0511(17) 0.0587(17) 0.0532(18) -0.0016(14) -0.0042(15) 0.0046(14)
N6 0.0520(17) 0.0488(15) 0.0594(18) -0.0053(13) 0.0091(15) -0.0119(14)
O1 0.0610(16) 0.0610(14) 0.0633(15) -0.0266(12) -0.0119(15) 0.0071(12)
O2 0.0555(15) 0.0637(15) 0.0657(16) -0.0076(12) 0.0118(14) 0.0056(13)
O3 0.0451(12) 0.0477(12) 0.0600(15) -0.0097(11) -0.0033(11) 0.0008(11)
O4 0.0544(14) 0.0680(15) 0.0752(16) 0.0066(12) 0.0120(13) 0.0230(15)
O5 0.102(2) 0.0499(13) 0.0729(17) 0.0152(14) 0.0111(18) 0.0209(12)
S1 0.0573(7) 0.0355(6) 0.0436(6) -0.0002(5) 0.000 0.000
O1S 0.106(3) 0.079(2) 0.061(2) -0.004(2) 0.000 0.000
O2S 0.0904(19) 0.0647(15) 0.0848(19) 0.0085(14) -0.0066(17) 0.0017(14)
F1 0.129(3) 0.0764(19) 0.0553(16) -0.0257(17) 0.0149(18) -0.0219(14)
F2 0.131(3) 0.145(3) 0.0477(18) -0.045(2) 0.0083(19) -0.0040(18)

loop_
_atom_type_symbol
_atom_type_description
_atom_type_scat_dispersion_real
_atom_type_scat_dispersion_imag
_atom_type_scat_source
C C 0.0181 0.0091 'International Tables Vol C Tables 4.2.6.8 and 6.1.1.4'
H H 0.0000 0.0000 'International Tables Vol C Tables 4.2.6.8 and 6.1.1.4'
N N 0.0311 0.0180 'International Tables Vol C Tables 4.2.6.8 and 6.1.1.4'
O O 0.0492 0.0322 'International Tables Vol C Tables 4.2.6.8 and 6.1.1.4'
F F 0.0727 0.0534 'International Tables Vol C Tables 4.2.6.8 and 6.1.1.4'
S S 0.3331 0.5567 'International Tables Vol C Tables 4.2.6.8 and 6.1.1.4'

loop_
_geom_angle_atom_site_label_1
_geom_angle_atom_site_label_2
_geom_angle_atom_site_label_3
_geom_angle_site_symmetry_1
_geom_angle_site_symmetry_3
_geom_angle
N3 C1 N2 . . 127.0(3)
N3 C1 C2 . . 125.2(3)
N2 C1 C2 . . 107.8(3)
C6 C2 N1 . . 134.4(3)
C6 C2 C1 . . 119.4(3)
N1 C2 C1 . . 106.2(3)
O1 C3 N2 . . 127.8(3)
O1 C3 N1 . . 125.6(3)
N2 C3 N1 . . 106.6(3)
N3 C4 C5 . . 124.4(4)
N3 C4 H4 . . 117.8
C5 C4 H4 . . 117.8
C4 C5 C6 . . 121.1(3)
C4 C5 H5 . . 119.5
C6 C5 H5 . . 119.5
C2 C6 C5 . . 115.6(3)
C2 C6 H6 . . 122.2
C5 C6 H6 . . 122.2
N1 C7 C11 . . 114.2(3)
N1 C7 C8 . . 112.0(3)
C11 C7 C8 . . 111.6(3)
N1 C7 H7 . . 106.1
C11 C7 H7 . . 106.1
C8 C7 H7 . . 106.1
C9 C8 C7 . . 109.5(3)
C9 C8 H8A . . 109.8
C7 C8 H8A . . 109.8
C9 C8 H8B . . 109.8
C7 C8 H8B . . 109.8
H8A C8 H8B . . 108.2
N4 C9 C8 . . 111.1(3)
N4 C9 H9A . . 109.4
C8 C9 H9A . . 109.4
N4 C9 H9B . . 109.4
C8 C9 H9B . . 109.4
H9A C9 H9B . . 108.0
N4 C10 C11 . . 110.8(3)
N4 C10 H10A . . 109.5
C11 C10 H10A . . 109.5
N4 C10 H10B . . 109.5
C11 C10 H10B . . 109.5
H10A C10 H10B . . 108.1
C7 C11 C10 . . 110.6(3)
C7 C11 H11A . . 109.5
C10 C11 H11A . . 109.5
C7 C11 H11B . . 109.5
C10 C11 H11B . . 109.5
H11A C11 H11B . . 108.1
O2 C12 N4 . . 125.5(3)
O2 C12 O3 . . 124.0(3)
N4 C12 O3 . . 110.5(3)
N5 C13 C14 . . 123.6(4)
N5 C13 H13 . . 118.2
C14 C13 H13 . . 118.2
C13 C14 C15 . . 118.4(4)
C13 C14 H14 . . 120.8
C15 C14 H14 . . 120.8
C16 C15 C14 . . 119.7(3)
C16 C15 H15 . . 120.1
C14 C15 H15 . . 120.1
C15 C16 C17 . . 117.5(3)
C15 C16 C18 . . 124.5(3)
C17 C16 C18 . . 117.9(3)
N5 C17 C16 . . 123.6(3)
N5 C17 C22 . . 117.6(3)
C16 C17 C22 . . 118.7(3)
N6 C18 C16 . . 112.2(3)
N6 C18 C19 . . 108.5(2)
C16 C18 C19 . . 112.5(3)
N6 C18 H18 . . 107.8
C16 C18 H18 . . 107.8
C19 C18 H18 . . 107.8
C23 C19 C18 . . 111.5(3)
C23 C19 C20 . . 115.3(3)
C18 C19 C20 . . 113.0(3)
C23 C19 H19 . . 105.3
C18 C19 H19 . . 105.3
C20 C19 H19 . . 105.3
C21 C20 C19 . . 118.9(3)
C21 C20 H20A . . 107.6
C19 C20 H20A . . 107.6
C21 C20 H20B . . 107.6
C19 C20 H20B . . 107.6
H20A C20 H20B . . 107.0
C20 C21 C22 . . 115.5(3)
C20 C21 H21A . . 108.4
C22 C21 H21A . . 108.4
C20 C21 H21B . . 108.4
C22 C21 H21B . . 108.4
H21A C21 H21B . . 107.5
O3 C22 C17 . . 110.8(3)
O3 C22 C21 . . 105.0(2)
C17 C22 C21 . . 113.1(3)
O3 C22 H22 . . 109.3
C17 C22 H22 . . 109.3
C21 C22 H22 . . 109.3
C28 C23 C24 . . 115.3(4)
C28 C23 C19 . . 124.7(3)
C24 C23 C19 . . 119.9(3)
C25 C24 C23 . . 121.9(4)
C25 C24 H24 . . 119.4
C23 C24 H24 . . 118.7
C26 C25 C24 . . 122.6(5)
C26 C25 H25 . . 118.6
C24 C25 H25 . . 118.8
C25 C26 C27 . . 117.8(5)
C25 C26 H26 . . 121.1
C27 C26 H26 . . 121.1
F2 C27 C26 . . 120.0(5)
F2 C27 C28 . . 119.5(5)
C26 C27 C28 . . 120.5(5)
F1 C28 C23 . . 121.8(4)
F1 C28 C27 . . 116.3(4)
C23 C28 C27 . . 121.7(4)
C2 N1 C3 . . 109.0(3)
C2 N1 C7 . . 130.2(2)
C3 N1 C7 . . 120.7(3)
C1 N2 C3 . . 110.3(3)
C1 N2 H2 . . 124.8
C3 N2 H2 . . 124.8
C1 N3 C4 . . 114.3(3)
C12 N4 C10 . . 118.7(3)
C12 N4 C9 . . 123.1(3)
C10 N4 C9 . . 114.2(3)
C17 N5 C13 . . 117.1(3)
C18 N6 H6A . . 109.5
C18 N6 H6B . . 109.5
H6A N6 H6B . . 109.5
C18 N6 H6C . . 109.5
H6A N6 H6C . . 109.5
H6B N6 H6C . . 109.5
C12 O3 C22 . . 116.0(2)
O5 S1 O5 . 2_665 112.1(2)
O5 S1 O4 . 2_665 110.02(16)
O5 S1 O4 2_665 2_665 108.34(15)
O5 S1 O4 . . 108.34(15)
O5 S1 O4 2_665 . 110.02(16)
O4 S1 O4 2_665 . 107.9(2)
H2SA O2S H2SB . . 110.2

loop_
_geom_bond_atom_site_label_1
_geom_bond_atom_site_label_2
_geom_bond_site_symmetry_2
_geom_bond_distance
C1 N3 . 1.320(4)
C1 N2 . 1.355(4)
C1 C2 . 1.408(5)
C2 C6 . 1.372(5)
C2 N1 . 1.386(4)
C3 O1 . 1.217(4)
C3 N2 . 1.366(4)
C3 N1 . 1.391(4)
C4 N3 . 1.350(5)
C4 C5 . 1.362(6)
C4 H4 . 0.9300
C5 C6 . 1.394(5)
C5 H5 . 0.9300
C6 H6 . 0.9300
C7 N1 . 1.464(4)
C7 C11 . 1.504(5)
C7 C8 . 1.525(5)
C7 H7 . 0.9800
C8 C9 . 1.515(5)
C8 H8A . 0.9700
C8 H8B . 0.9700
C9 N4 . 1.466(5)
C9 H9A . 0.9700
C9 H9B . 0.9700
C10 N4 . 1.454(4)
C10 C11 . 1.511(5)
C10 H10A . 0.9700
C10 H10B . 0.9700
C11 H11A . 0.9700
C11 H11B . 0.9700
C12 O2 . 1.211(4)
C12 N4 . 1.345(4)
C12 O3 . 1.360(4)
C13 N5 . 1.349(5)
C13 C14 . 1.372(5)
C13 H13 . 0.9300
C14 C15 . 1.386(5)
C14 H14 . 0.9300
C15 C16 . 1.380(5)
C15 H15 . 0.9300
C16 C17 . 1.401(4)
C16 C18 . 1.514(5)
C17 N5 . 1.335(4)
C17 C22 . 1.523(5)
C18 N6 . 1.491(4)
C18 C19 . 1.533(5)
C18 H18 . 0.9800
C19 C23 . 1.521(5)
C19 C20 . 1.539(5)
C19 H19 . 0.9800
C20 C21 . 1.530(5)
C20 H20A . 0.9700
C20 H20B . 0.9700
C21 C22 . 1.533(4)
C21 H21A . 0.9700
C21 H21B . 0.9700
C22 O3 . 1.440(4)
C22 H22 . 0.9800
C23 C28 . 1.368(5)
C23 C24 . 1.391(5)
C24 C25 . 1.352(6)
C24 H24 . 0.9451
C25 C26 . 1.332(7)
C25 H25 . 0.9133
C26 C27 . 1.361(7)
C26 H26 . 0.9300
C27 F2 . 1.302(5)
C27 C28 . 1.395(6)
C28 F1 . 1.297(5)
N2 H2 . 0.8600
N6 H6A . 0.8900
N6 H6B . 0.8900
N6 H6C . 0.8900
O4 S1 . 1.476(2)
O5 S1 . 1.454(2)
S1 O5 2_665 1.454(2)
S1 O4 2_665 1.476(2)
O1S H1SA . 0.8461
O2S H2SA . 0.8481
O2S H2SB . 0.8439
F1A H24 . 0.3905
F2A H25 . 0.4225
